data_2018394
loop_
_publ_author_name
'F\'abry, Jan'
'Fridrichov\'a, Michaela'
'Du\<sek, Michal'
'Fejfarov\'a, Karla'
'Krupkov\'a, Radmila'

_publ_section_title
;
 Mixed crystals of 2-carbamoylguanidinium with hydrogen fluorophosphonate
 and hydrogen phosphite in the ratios 1:0, 0.76(2):0.24(2) and
 0.115(7):0.885(7)
;
_journal_coeditor_code SK3422
_journal_issue 2
_journal_name_full 'Acta Crystallographica Section C'
_journal_page_first o76
_journal_page_last o83
_journal_paper_doi 10.1107/S0108270111054114
_journal_volume 68
_journal_year 2012
_chemical_formula_iupac 'C2 H7 N4 O +, H F O3 P -'
_chemical_formula_moiety 'C2 H7 N4 O +, H F O3 P -'
_chemical_formula_sum 'C2 H8 F N4 O4 P'
_chemical_formula_weight 202.09
_chemical_name_common
;
guanylurea hydrogen fluorophosphonate
;
_chemical_name_systematic
;
2-carbamoylguanidinium hydrogen fluorophosphonate
;
_space_group_IT_number 9
_symmetry_cell_setting monoclinic
_symmetry_space_group_name_Hall 'C -2yc'
_symmetry_space_group_name_H-M 'C 1 c 1'
_atom_sites_solution_hydrogens difmap
_atom_sites_solution_primary direct
_atom_sites_solution_secondary difmap
_cell_angle_alpha 90
_cell_angle_beta 97.467(4)
_cell_angle_gamma 90
_cell_formula_units_Z 4
_cell_length_a 6.6567(3)
_cell_length_b 6.9950(3)
_cell_length_c 16.2875(7)
_cell_measurement_reflns_used 3878
_cell_measurement_temperature 119.8
_cell_measurement_theta_max 66.4771
_cell_measurement_theta_min 2.7341
_cell_volume 751.97(6)
_computing_cell_refinement
;
<i>CrysAlis PRO</i> (Oxford Diffraction, 2010)
;
_computing_data_collection
;
<i>CrysAlis PRO</i> (Oxford Diffraction, 2010)
;
_computing_data_reduction
;
<i>CrysAlis PRO</i> (Oxford Diffraction, 2010)
;
_computing_molecular_graphics
;
<i>PLATON</i> (Spek, 2009) and <i>DIAMOND</i> (Brandenburg,
2010)
;
_computing_publication_material
;
<i>JANA2006</i> (Pet\<r\'i\<cek <i>et al.</i>, 2006)
;
_computing_structure_refinement
;
<i>JANA2006</i> (Pet\<r\'i\<cek <i>et al.</i>, 2006)
;
_computing_structure_solution
;
<i>SIR97</i> (Altomare <i>et al.</i>, 1997)
;
_diffrn_ambient_temperature 119.8
_diffrn_detector_area_resol_mean 10.3784
_diffrn_measured_fraction_theta_full 1
_diffrn_measured_fraction_theta_max 1
_diffrn_measurement_device 'four-cycle diffractometer'
_diffrn_measurement_device_type 'Oxford Diffraction Xcalibur Gemini ultra'
_diffrn_measurement_method '\w scans'
_diffrn_radiation_monochromator mirror
_diffrn_radiation_source 'Enhance Ultra (Cu) X-ray Source'
_diffrn_radiation_type 'Cu K\a'
_diffrn_radiation_wavelength 1.5418
_diffrn_reflns_av_R_equivalents 0.0798
_diffrn_reflns_av_sigmaI/netI 0.0398
_diffrn_reflns_limit_h_max 7
_diffrn_reflns_limit_h_min -7
_diffrn_reflns_limit_k_max 8
_diffrn_reflns_limit_k_min -8
_diffrn_reflns_limit_l_max 19
_diffrn_reflns_limit_l_min -19
_diffrn_reflns_number 4342
_diffrn_reflns_theta_full 66.48
_diffrn_reflns_theta_max 66.48
_diffrn_reflns_theta_min 5.48
_diffrn_standards_number 0
_exptl_absorpt_coefficient_mu 3.442
_exptl_absorpt_correction_T_max 0.852
_exptl_absorpt_correction_T_min 0.605
_exptl_absorpt_correction_type multi-scan
_exptl_absorpt_process_details
;
(CrysAlis PRO; Oxford Diffraction, 2010)
;
_exptl_crystal_colour colourless
_exptl_crystal_density_diffrn 1.785
_exptl_crystal_description plate
_exptl_crystal_F_000 416
_exptl_crystal_size_max 0.3750
_exptl_crystal_size_mid 0.1335
_exptl_crystal_size_min 0.0464
_refine_diff_density_max 0.68
_refine_diff_density_min -0.54
_refine_ls_abs_structure_details 'Flack (1983), 607 Friedel pairs'
_refine_ls_abs_structure_Flack 0.11(5)
_refine_ls_extinction_method none
_refine_ls_goodness_of_fit_ref 2.31
_refine_ls_hydrogen_treatment mixed
_refine_ls_number_constraints 10
_refine_ls_number_parameters 132
_refine_ls_number_reflns 1268
_refine_ls_number_restraints 11
_refine_ls_R_factor_all 0.0506
_refine_ls_R_factor_gt 0.0491
_refine_ls_shift/su_max 0.0167
_refine_ls_shift/su_mean 0.0014
_refine_ls_structure_factor_coef Fsqd
_refine_ls_weighting_details w=1/(\s^2^(I)+0.0004I^2^)
_refine_ls_weighting_scheme sigma
_refine_ls_wR_factor_gt 0.1154
_refine_ls_wR_factor_ref 0.1165
_reflns_number_gt 1222
_reflns_number_total 1268
_reflns_threshold_expression I>3\s(I)
_cod_data_source_file sk3422.cif
_cod_data_source_block I
_cod_original_sg_symbol_H-M 'C c'
_cod_original_formula_sum 'C2 H8 F1 N4 O4 P'
_cod_database_code 2018394
_cod_database_fobs_code 2018394

loop_
_symmetry_equiv_pos_site_id
_symmetry_equiv_pos_as_xyz
1 x,y,z
2 x,-y,z+1/2
3 x+1/2,y+1/2,z
4 x+1/2,-y+1/2,z+1/2

loop_
_atom_site_type_symbol
_atom_site_label
_atom_site_fract_x
_atom_site_fract_y
_atom_site_fract_z
_atom_site_U_iso_or_equiv
_atom_site_adp_type
_atom_site_calc_flag
_atom_site_occupancy
_atom_site_symmetry_multiplicity
P P1 0.40726 0.81204(14) 0.23878 0.0176(3) Uani d 1 4
O O1 0.3097(6) 0.9584(5) 0.1731(2) 0.0252(11) Uani d 1 4
H H1 0.239(9) 1.034(8) 0.195(4) 0.0377 Uiso d 1 4
O O2 0.6028(6) 0.7439(5) 0.2124(2) 0.0239(11) Uani d 1 4
O O3 0.4031(6) 0.8764(5) 0.3244(2) 0.0229(11) Uani d 1 4
F F1 0.2514(5) 0.6443(4) 0.22428(19) 0.0294(10) Uani d 1 4
C C1 0.4378(8) 0.4473(7) 0.4229(3) 0.0199(15) Uani d 1 4
N N1 0.4602(8) 0.3629(6) 0.3518(3) 0.0246(14) Uani d 1 4
H H1n1 0.569(4) 0.353(9) 0.329(3) 0.0295 Uiso d 1 4
H H2n1 0.346(3) 0.328(9) 0.325(3) 0.0295 Uiso d 1 4
O O4 0.5808(7) 0.5051(6) 0.4720(3) 0.0306(13) Uani d 1 4
N N2 0.2373(7) 0.4703(6) 0.4377(3) 0.0198(12) Uani d 1 4
H H1n2 0.136(6) 0.447(9) 0.398(3) 0.0237 Uiso d 1 4
C C2 0.1815(8) 0.5271(7) 0.5105(3) 0.0188(15) Uani d 1 4
N N3 0.3108(7) 0.5818(6) 0.5729(3) 0.0231(13) Uani d 1 4
H H1n3 0.4382(17) 0.588(9) 0.569(3) 0.0277 Uiso d 1 4
H H2n3 0.268(6) 0.601(9) 0.6199(15) 0.0277 Uiso d 1 4
N N4 -0.0151(7) 0.5283(6) 0.5162(3) 0.0242(14) Uani d 1 4
H H1n4 -0.045(7) 0.555(9) 0.5647(14) 0.029 Uiso d 1 4
H H2n4 -0.107(5) 0.485(9) 0.479(2) 0.029 Uiso d 1 4

loop_
_atom_site_aniso_label
_atom_site_aniso_U_11
_atom_site_aniso_U_22
_atom_site_aniso_U_33
_atom_site_aniso_U_12
_atom_site_aniso_U_13
_atom_site_aniso_U_23
_atom_site_aniso_type_symbol
P1 0.0193(7) 0.0127(5) 0.0210(5) 0.0009(5) 0.0033(4) -0.0003(5) P
O1 0.034(2) 0.0177(16) 0.0242(17) 0.0116(15) 0.0067(15) 0.0006(13) O
O2 0.024(2) 0.0149(15) 0.0345(19) 0.0050(14) 0.0079(15) 0.0020(14) O
O3 0.016(2) 0.0240(18) 0.0290(18) 0.0031(14) 0.0042(15) 0.0021(14) O
F1 0.032(2) 0.0214(14) 0.0343(16) -0.0090(13) 0.0042(14) -0.0054(12) F
C1 0.012(3) 0.022(2) 0.025(2) 0.002(2) 0.001(2) 0.0058(18) C
N1 0.022(3) 0.026(2) 0.027(2) 0.003(2) 0.0066(19) -0.0010(18) N
O4 0.022(2) 0.042(2) 0.027(2) -0.0036(18) 0.0021(16) -0.0073(17) O
N2 0.014(2) 0.022(2) 0.021(2) -0.0012(17) -0.0049(16) 0.0017(15) N
C2 0.016(3) 0.014(2) 0.026(2) -0.0015(19) 0.000(2) 0.0057(19) C
N3 0.020(2) 0.028(2) 0.0206(19) -0.0015(19) 0.0016(17) -0.0011(18) N
N4 0.020(3) 0.030(2) 0.023(2) -0.0031(18) 0.0031(18) -0.0023(17) N

loop_
_atom_type_symbol
_atom_type_scat_dispersion_real
_atom_type_scat_dispersion_imag
_atom_type_scat_source
C 0.018 0.009 'International Tables Vol C tables 4.2.6.8 and 6.1.1.1'
H 0.000 0.000 'International Tables Vol C tables 4.2.6.8 and 6.1.1.1'
F 0.073 0.053 'International Tables Vol C tables 4.2.6.8 and 6.1.1.1'
N 0.031 0.018 'International Tables Vol C tables 4.2.6.8 and 6.1.1.1'
O 0.049 0.032 'International Tables Vol C tables 4.2.6.8 and 6.1.1.1'
P 0.296 0.433 'International Tables Vol C tables 4.2.6.8 and 6.1.1.1'

loop_
_geom_angle_atom_site_label_1
_geom_angle_atom_site_label_2
_geom_angle_atom_site_label_3
_geom_angle
_geom_angle_publ_flag
O1 P1 O2 108.1(2) no
O1 P1 O3 113.1(2) no
O1 P1 F1 100.36(18) no
O2 P1 O3 119.6(2) no
O2 P1 F1 107.56(19) no
O3 P1 F1 106.23(19) no
P1 O1 H1 110(4) no
N1 C1 O4 123.3(5) no
N1 C1 N2 114.9(4) no
O4 C1 N2 121.8(5) no
C1 N1 H1n1 128(3) no
C1 N1 H2n1 112(3) no
H1n1 N1 H2n1 120(4) no
C1 N2 H1n2 120(3) no
C1 N2 C2 124.4(4) no
H1n2 N2 C2 115(3) no
N2 C2 N3 123.0(5) no
N2 C2 N4 116.9(4) no
N3 C2 N4 120.2(5) no
C2 N3 H1n3 121(3) no
C2 N3 H2n3 119(3) no
H1n3 N3 H2n3 120(4) no
C2 N4 H1n4 115(3) no
C2 N4 H2n4 124(3) no
H1n4 N4 H2n4 120(4) no

loop_
_geom_bond_atom_site_label_1
_geom_bond_atom_site_label_2
_geom_bond_distance
_geom_bond_publ_flag
P1 O1 1.560(4) no
P1 O2 1.501(4) no
P1 O3 1.469(4) no
P1 F1 1.564(3) no
O1 H1 0.82(6) no
C1 N1 1.326(7) no
C1 O4 1.230(6) no
C1 N2 1.396(7) no
N1 H1n1 0.86(3) no
N1 H2n1 0.86(3) no
N2 H1n2 0.89(4) no
N2 C2 1.348(7) no
C2 N3 1.301(7) no
C2 N4 1.325(7) no
N3 H1n3 0.860(16) no
N3 H2n3 0.86(3) no
N4 H1n4 0.86(3) no
N4 H2n4 0.86(4) no

loop_
_geom_hbond_atom_site_label_D
_geom_hbond_atom_site_label_H
_geom_hbond_atom_site_label_A
_geom_hbond_site_symmetry_A
_geom_hbond_distance_DH
_geom_hbond_distance_HA
_geom_hbond_distance_DA
_geom_hbond_angle_DHA
_geom_hbond_publ_flag
O1 H1 O2 3_455 0.82(6) 1.77(6) 2.554(5) 160(6) no
N1 H1N1 O3 3_545 0.86(3) 2.24(3) 3.040(7) 155(4) no
N1 H2N1 O2 3_445 0.86(3) 2.36(4) 3.179(6) 160(4) no
N2 H1N2 O3 3_445 0.89(4) 1.90(5) 2.778(6) 172(6) no
N3 H1N3 O4 1_555 0.860(15) 2.03(4) 2.643(7) 128(4) no
N3 H2N3 F1 2_565 0.86(3) 2.43(5) 2.998(6) 124(5) no
N3 H2N3 O2 4_465 0.86(3) 2.26(4) 3.063(6) 156(5) no
N4 H1N4 O1 4_465 0.86(4) 2.12(3) 2.945(6) 160(5) no
N4 H2N4 O4 1_455 0.86(4) 2.07(3) 2.698(7) 129(3) no

loop_
_geom_torsion_atom_site_label_1
_geom_torsion_atom_site_label_2
_geom_torsion_atom_site_label_3
_geom_torsion_atom_site_label_4
_geom_torsion
_geom_torsion_publ_flag
N1 C1 N2 C2 170.1(5) no
C1 N2 C2 N3 5.9(8) no
C1 N2 C2 N4 -175.2(5) no
